data_2017953
loop_
_publ_author_name
'Hong, Jung-Hwa'
'Song, Seung-Wan'
'Hong, Seung-Tae'

_publ_section_title
;
 Strontium magnesium phosphate, Sr~2+<i>x~</i>Mg~3{-~<i>x</i>}P~4~O~15~
 (<i>x</i> \sim 0.36), from laboratory X-ray powder data
;
_journal_coeditor_code SQ3270
_journal_issue 1
_journal_name_full 'Acta Crystallographica Section C'
_journal_page_first i1
_journal_page_last i3
_journal_paper_doi 10.1107/S0108270110047967
_journal_volume 67
_journal_year 2011
_chemical_formula_iupac 'Mg3 P2 O8'
_chemical_formula_moiety 'Mg3 O8 P2'
_chemical_formula_sum 'Mg3 O8 P2'
_chemical_formula_weight 262.87
_chemical_name_systematic
;
trimagnesium ocyaoxidodiphosphate
;
_space_group_IT_number 14
_symmetry_cell_setting monoclinic
_symmetry_space_group_name_Hall '-P 2yn'
_symmetry_space_group_name_H-M 'P 1 21/n 1'
_cell_angle_alpha 90.0
_cell_angle_beta 94.01(6)
_cell_angle_gamma 90.0
_cell_formula_units_Z 2
_cell_length_a 7.594(3)
_cell_length_b 8.282(8)
_cell_length_c 5.071(4)
_cell_measurement_temperature 296
_cell_volume 318.2(4)
_computing_cell_refinement 'GSAS (Larson & Von Dreele, 2000)'
_computing_data_collection 'COMMANDER (Bruker, 2003)'
_computing_data_reduction 'EVA (Bruker, 2003)'
_computing_molecular_graphics 'ATOMS (Dowty, 2000)'
_computing_publication_material 'GSAS (Larson & Von Dreele, 2000)'
_computing_structure_refinement 'GSAS (Larson & Von Dreele, 2000)'
_computing_structure_solution 'SHELXS (Sheldrick, 2008) and CRYSTALS (Betteridge <i>et al.</i>, 2003)'
_diffrn_ambient_temperature 296
_diffrn_measurement_device_type 'Bruker D8 Advance'
_diffrn_radiation_monochromator 'Ge 111'
_diffrn_radiation_type 'Cu K\a~1~'
_diffrn_radiation_wavelength 1.5406
_exptl_crystal_density_diffrn 2.745
_exptl_crystal_F_000 260.0
_pd_block_id 2010-08-25T23:07|SMPO_phase3|Jung-Hwa_Hong||
_pd_char_atten_coef_mu_obs 9.445
_pd_char_colour white
_pd_meas_2theta_range_inc 0.016682
_pd_meas_2theta_range_max 140.42172
_pd_meas_2theta_range_min 8.0
_pd_meas_number_of_points 7939
_pd_meas_scan_method step
_pd_prep_temperature 296
_pd_proc_ls_background_function
;   GSAS Background function number 1 with 36 terms.
 Shifted Chebyshev function of 1st kind
      1:    667.815     2:   -121.026     3:    250.928     4:   -108.029
      5:    130.095     6:   -120.393     7:    81.5238     8:   -66.4354
      9:    31.4946    10:   -19.2674    11:    16.0150    12:   -21.1906
     13:    24.6787    14:   -7.73173    15:    5.82669    16:    7.16351
     17:    9.66948    18:    8.02466    19:    5.65618    20:    4.74674
     21:   -11.8793    22:  -0.873263    23:   -2.40368    24:   -9.55052
     25:   -6.36605    26:    6.28370    27:   -8.07052    28:    6.33955
     29:   -12.6008    30:    3.68005    31:    5.95000    32:    7.62516
     33:    1.58465    34:    5.63269    35:   -2.90398    36:    14.7130
;
_pd_proc_ls_peak_cutoff 0.00200
_pd_proc_ls_profile_function
;
CW Profile function number 4 with  21 terms
Pseudovoigt profile coefficients as parameterized in
Thompson <i>et al.</i>
[Thompson, P., Cox, D. E. & Hastings, J. B. (1987). <i>J. Appl.
Cryst.</i> <b>20</b>, 79--83].
Asymmetry correction of Finger <i>et al.</i>
[Finger, L. W., Cox, D. E. & Jephcoat, A. P. (1994). <i>J. Appl.
Cryst.</i> <b>27</b>, 892--900].
Microstrain broadening by Stephens
[Stephens, P. W. (1999). <i>J. Appl. Cryst.</i> <b>32</b>, 281--289].
Peak tails are ignored  where the intensity is below 0.0020 times the peak
 Aniso. broadening axis   0.0   0.0   1.0
;
_pd_proc_ls_prof_R_factor 0.0478
_pd_proc_ls_prof_wR_expected 0.0254
_pd_proc_ls_prof_wR_factor 0.0631
_pd_spec_mounting 'packed powder pellet'
_pd_spec_mount_mode reflection
_pd_spec_shape flat_sheet
_pd_spec_size_axial 20
_pd_spec_size_equat 20
_pd_spec_size_thick 1
_refine_ls_extinction_method none
_refine_ls_goodness_of_fit_all 2.50
_refine_ls_matrix_type full
_refine_ls_number_parameters 81
_refine_ls_number_reflns 673
_refine_ls_number_restraints 0
_refine_ls_R_factor_all 0.0490
_refine_ls_shift/su_max 0.02
_refine_ls_shift/su_mean 0.00
_refine_ls_weighting_scheme sigma
_cod_data_source_file sq3270.cif
_cod_data_source_block phase_3
_cod_original_cell_volume 318.1(4)
_cod_database_code 2017953
_cod_database_fobs_code 2017953

loop_
_symmetry_equiv_pos_site_id
_symmetry_equiv_pos_as_xyz
1 +x,+y,+z
2 -x+1/2,+y+1/2,-z+1/2
-1 -x,-y,-z
-2 +x+1/2,-y+1/2,+z+1/2

loop_
_atom_site_aniso_label
_atom_site_aniso_U_11
_atom_site_aniso_U_22
_atom_site_aniso_U_33
_atom_site_aniso_U_12
_atom_site_aniso_U_13
_atom_site_aniso_U_23
_atom_site_aniso_type_symbol
? ? ? ? ? ? ? ?

loop_
_atom_site_type_symbol
_atom_site_label
_atom_site_fract_x
_atom_site_fract_y
_atom_site_fract_z
_atom_site_U_iso_or_equiv
_atom_site_thermal_displace_type
_atom_site_occupancy
Mg Mg1 0.6095 0.1432 0.092 0.015 Uiso 1.0
Mg Mg2 0.0 0.0 0.5 0.015 Uiso 1.0
P P1 0.1996 0.1946 0.0355 0.015 Uiso 1.0
O O1 0.0589 0.1446 0.8188 0.015 Uiso 1.0
O O2 0.1262 0.1995 0.3036 0.015 Uiso 1.0
O O3 0.2592 0.3629 0.947 0.015 Uiso 1.0
O O4 0.3545 0.0759 0.0459 0.015 Uiso 1.0

loop_
_atom_type_symbol
_atom_type_description
_atom_type_scat_dispersion_real
_atom_type_scat_dispersion_imag
_atom_type_scat_source
? ? ? ? ?

loop_
_geom_angle_atom_site_label_1
_geom_angle_atom_site_label_2
_geom_angle_atom_site_label_3
_geom_angle_site_symmetry_1
_geom_angle_site_symmetry_2
_geom_angle_site_symmetry_3
_geom_angle
_geom_angle_publ_flag
O1 Mg1 O2 -2_554 . -2_554 83.09(6) n
O1 Mg1 O3 -2_554 . -2_554 70.19(3) n
O1 Mg1 O4 -2_665 . 1_555 94.70(4) n
O1 Mg1 O4 -2_665 . -1_655 167.723(8) n
O2 Mg1 O3 -2_554 . -2_554 127.20(3) n
O2 Mg1 O4 -2_665 . 1_555 102.03(5) n
O2 Mg1 O4 -2_665 . -1_655 109.14(6) n
O3 Mg1 O4 -2_665 . 1_555 124.19(5) n
O3 Mg1 O4 -2_665 . -1_655 101.87(2) n
O4 Mg1 O4 1_555 . -1_655 81.95(3) n
O1 Mg2 O1 1_555 . -1_556 180.0 n
O1 Mg2 O2 1_555 . 1_555 80.69(6) n
O1 Mg2 O2 1_555 . -1_556 99.31(6) n
O1 Mg2 O3 1_555 . 2_546 94.22(6) n
O1 Mg2 O3 1_555 . -2_454 85.78(6) n
O1 Mg2 O2 -1_556 . 1_555 99.31(6) n
O1 Mg2 O2 -1_556 . -1_556 80.69(6) n
O1 Mg2 O3 -1_556 . 2_546 85.78(6) n
O1 Mg2 O3 -1_556 . -2_454 94.22(6) n
O2 Mg2 O2 1_555 . -1_556 179.9802 n
O2 Mg2 O3 1_555 . 2_546 93.44(5) n
O2 Mg2 O3 1_555 . -2_454 86.56(5) n
O2 Mg2 O3 -1_556 . 2_546 86.56(5) n
O2 Mg2 O3 -1_556 . -2_454 93.44(5) n
O3 Mg2 O3 2_546 . -2_454 180.0 n
O1 P1 O2 1_554 . 1_555 111.75(5) n
O1 P1 O3 1_554 . 1_554 103.84(3) n
O1 P1 O4 1_554 . 1_555 110.24(4) n
O2 P1 O3 1_555 . 1_554 111.91(3) n
O2 P1 O4 1_555 . 1_555 108.56(4) n
O3 P1 O4 1_554 . 1_555 110.49(5) n
Mg1 O1 Mg2 -2_565 . 1_555 95.37(6) n
Mg1 O1 P1 -2_456 . 1_556 91.20(4) n
Mg2 O1 P1 1_555 . 1_556 146.12(2) n
Mg1 O2 Mg2 -2_565 . 1_555 96.24(6) n
Mg1 O2 P1 -2_456 . 1_555 137.36(3) n
Mg2 O2 P1 1_555 . 1_555 126.38(3) n
Mg1 O3 Mg2 -2_565 . 2_556 122.25(4) n
Mg1 O3 P1 -2_456 . 1_556 94.41(2) n
Mg2 O3 P1 2_556 . 1_556 134.78(3) n
Mg1 O4 Mg1 1_555 . -1_655 98.05(3) n
Mg1 O4 P1 1_555 . 1_555 123.83(4) n
Mg1 O4 P1 -1_655 . 1_555 134.78(3) n

loop_
_geom_bond_atom_site_label_1
_geom_bond_atom_site_label_2
_geom_bond_site_symmetry_1
_geom_bond_site_symmetry_2
_geom_bond_distance
_geom_bond_publ_flag
Mg1 O1 . -2_554 2.1496(14) n
Mg1 O2 . -2_554 1.9692(11) n
Mg1 O3 . -2_554 2.0613(16) n
Mg1 O4 . 1_555 2.0128(9) n
Mg1 O4 . -1_655 1.9706(16) n
Mg2 O1 . 1_555 2.0363(12) n
Mg2 O1 . -1_556 2.0363(12) n
Mg2 O2 . 1_555 2.1849(13) n
Mg2 O2 . -1_556 2.1849(13) n
Mg2 O3 . 2_546 2.1532(9) n
Mg2 O3 . -2_454 2.1532(9) n
P1 O1 . 1_554 1.5350(11) n
P1 O2 . 1_555 1.5055(11) n
P1 O3 . 1_554 1.5419(12) n
P1 O4 . 1_555 1.5310(7) n
O1 Mg1 . -2_455 2.1496(14) n
O1 Mg2 . 1_555 2.0363(12) n
O1 P1 . 1_556 1.5350(11) n
O2 Mg1 . -2_455 1.9692(11) n
O2 Mg2 . 1_555 2.1849(13) n
O2 P1 . 1_555 1.5055(11) n
O3 Mg1 . -2_455 2.0613(16) n
O3 Mg2 . 2_556 2.1532(9) n
O3 P1 . 1_556 1.5419(12) n
O4 Mg1 . 1_555 2.0128(9) n
O4 Mg1 . -1_655 1.9706(16) n
O4 P1 . 1_555 1.5310(7) n

loop_
_pd_block_diffractogram_id
2010-08-25T23:07|SMPO_H_01|Jung-Hwa_Hong|Bruker_AXS_D8_Advance_Vario

loop_
_pd_phase_mass_%
0.86(5)
